data_7236702
loop_
_publ_author_name
'Van Nghia, Nguyen'
'Park, Sunghee'
'An, Youngjoon'
'Lee, Junseong'
'Jung, Jaehoon'
'Yoo, Seunghyup'
'Lee, Min Hyung'

_publ_section_title
;
 Impact of the number of o-carboranyl ligands on the photophysical and
 electroluminescent properties of iridium(iii) cyclometalates
;
_journal_issue 12
_journal_name_full 'Journal of Materials Chemistry C'
_journal_page_first 3024
_journal_paper_doi 10.1039/C7TC00247E
_journal_volume 5
_journal_year 2017
_chemical_formula_sum 'C76 H82 B20 Ir2 N6 O'
_chemical_formula_weight 1696.07
_space_group_crystal_system orthorhombic
_space_group_IT_number 33
_space_group_name_Hall 'P 2c -2n'
_space_group_name_H-M_alt 'P n a 21'
_atom_sites_solution_hydrogens geom
_audit_creation_method SHELXL-2014
_audit_update_record
;
2017-01-10 deposited with the CCDC.
2017-02-24 downloaded from the CCDC.
;
_cell_angle_alpha 90
_cell_angle_beta 90
_cell_angle_gamma 90
_cell_formula_units_Z 2
_cell_length_a 9.71570(10)
_cell_length_b 23.9775(4)
_cell_length_c 16.1910(2)
_cell_measurement_reflns_used 6121
_cell_measurement_temperature 100(2)
_cell_measurement_theta_max 25.29
_cell_measurement_theta_min 2.52
_cell_volume 3771.83(9)
_computing_structure_refinement 'SHELXL-2014 (Sheldrick, 2014)'
_diffrn_ambient_temperature 100(2)
_diffrn_measured_fraction_theta_full 0.974
_diffrn_measured_fraction_theta_max 0.999
_diffrn_measurement_device_type 'Bruker APEX-II CCD'
_diffrn_measurement_method '\f and \w scans'
_diffrn_radiation_type MoK\a
_diffrn_radiation_wavelength 0.71073
_diffrn_reflns_av_R_equivalents 0.0513
_diffrn_reflns_av_unetI/netI 0.0657
_diffrn_reflns_Laue_measured_fraction_full 0.974
_diffrn_reflns_Laue_measured_fraction_max 0.999
_diffrn_reflns_limit_h_max 11
_diffrn_reflns_limit_h_min -11
_diffrn_reflns_limit_k_max 21
_diffrn_reflns_limit_k_min -28
_diffrn_reflns_limit_l_max 19
_diffrn_reflns_limit_l_min -19
_diffrn_reflns_number 23529
_diffrn_reflns_point_group_measured_fraction_full 0.968
_diffrn_reflns_point_group_measured_fraction_max 0.994
_diffrn_reflns_theta_full 25.242
_diffrn_reflns_theta_max 24.999
_diffrn_reflns_theta_min 2.262
_exptl_absorpt_coefficient_mu 3.574
_exptl_crystal_colour yellow
_exptl_crystal_density_diffrn 1.493
_exptl_crystal_description block
_exptl_crystal_F_000 1684
_exptl_crystal_preparation ', Luminescent'
_exptl_crystal_size_max 0.200
_exptl_crystal_size_mid 0.080
_exptl_crystal_size_min 0.050
_refine_diff_density_max 0.813
_refine_diff_density_min -0.957
_refine_diff_density_rms 0.100
_refine_ls_abs_structure_details
;
 Flack x determined using 2304 quotients [(I+)-(I-)]/[(I+)+(I-)]
 (Parsons, Flack and Wagner, Acta Cryst. B69 (2013) 249-259).
;
_refine_ls_abs_structure_Flack 0.014(7)
_refine_ls_extinction_method none
_refine_ls_goodness_of_fit_ref 1.089
_refine_ls_hydrogen_treatment constr
_refine_ls_matrix_type full
_refine_ls_number_parameters 499
_refine_ls_number_reflns 6609
_refine_ls_number_restraints 60
_refine_ls_restrained_S_all 1.096
_refine_ls_R_factor_all 0.0483
_refine_ls_R_factor_gt 0.0369
_refine_ls_shift/su_max 0.001
_refine_ls_shift/su_mean 0.000
_refine_ls_structure_factor_coef Fsqd
_refine_ls_weighting_details 'w=1/[\s^2^(Fo^2^)] where P=(Fo^2^+2Fc^2^)/3'
_refine_ls_weighting_scheme calc
_refine_ls_wR_factor_gt 0.0544
_refine_ls_wR_factor_ref 0.0569
_reflns_Friedel_coverage 0.915
_reflns_Friedel_fraction_full 0.962
_reflns_Friedel_fraction_max 0.987
_reflns_number_gt 5638
_reflns_number_total 6609
_reflns_threshold_expression 'I > 2\s(I)'
_cod_data_source_file c7tc00247e2.cif
_cod_data_source_block 3b
_cod_database_code 7236702
_shelx_space_group_comment
;
The symmetry employed for this shelxl refinement is uniquely defined
by the following loop, which should always be used as a source of
symmetry information in preference to the above space-group names.
They are only intended as comments.
;
_shelx_estimated_absorpt_t_min 0.535
_shelx_estimated_absorpt_t_max 0.842
_shelxl_version_number 2014-3

loop_
_space_group_symop_operation_xyz
'x, y, z'
'-x, -y, z+1/2'
'-x+1/2, y+1/2, z+1/2'
'x+1/2, -y+1/2, z'

loop_
_atom_site_label
_atom_site_type_symbol
_atom_site_fract_x
_atom_site_fract_y
_atom_site_fract_z
_atom_site_U_iso_or_equiv
_atom_site_adp_type
_atom_site_occupancy
_atom_site_site_symmetry_order
_atom_site_calc_flag
_atom_site_refinement_flags_posn
_atom_site_refinement_flags_adp
_atom_site_refinement_flags_occupancy
_atom_site_disorder_assembly
_atom_site_disorder_group
Ir1 Ir 0.54158(3) 0.41907(2) 0.25467(4) 0.01878(9) Uani 1 1 d . . . A 5
C2 C 0.3744(10) 0.4049(4) 0.1842(5) 0.020(2) Uani 1 1 d . . . A 5
C13 C 0.4458(9) 0.4032(4) 0.3631(6) 0.018(2) Uani 1 1 d . . . A 5
C24 C 0.5113(6) 0.5016(3) 0.2585(10) 0.0157(17) Uani 1 1 d . U . A 5
C7 C 0.5406(11) 0.4126(4) 0.0713(6) 0.028(2) Uani 1 1 d . . . A 5
N1 N 0.6286(8) 0.4251(3) 0.1345(4) 0.0240(18) Uani 1 1 d . . . A 5
C11 C 0.7610(10) 0.4366(4) 0.1167(6) 0.035(3) Uani 1 1 d . . . A 5
H11 H 0.8214 0.4453 0.1610 0.042 Uiso 1 1 calc R U . A 5
C10 C 0.8138(11) 0.4365(5) 0.0374(7) 0.048(3) Uani 1 1 d . . . A 5
H10 H 0.9071 0.4458 0.0265 0.057 Uiso 1 1 calc R U . A 5
C8 C 0.5882(12) 0.4106(5) -0.0102(7) 0.043(3) Uani 1 1 d . . . A 5
H8 H 0.5281 0.4015 -0.0545 0.052 Uiso 1 1 calc R U . A 5
C1 C 0.3985(11) 0.4026(5) 0.0995(7) 0.029(3) Uani 1 1 d . . . A 5
C6 C 0.2942(12) 0.3925(5) 0.0411(7) 0.038(3) Uani 1 1 d . . . A 5
H6 H 0.3154 0.3904 -0.0161 0.045 Uiso 1 1 calc R U . A 5
C5 C 0.1615(11) 0.3858(5) 0.0681(7) 0.048(3) Uani 1 1 d . . . A 5
H5 H 0.0898 0.3788 0.0296 0.058 Uiso 1 1 calc R U . A 5
C4 C 0.1321(10) 0.3892(4) 0.1513(7) 0.035(3) Uani 1 1 d . . . A 5
H4 H 0.0399 0.3850 0.1699 0.042 Uiso 1 1 calc R U . A 5
C3 C 0.2367(9) 0.3988(4) 0.2081(5) 0.024(2) Uani 1 1 d . . . A 5
H3 H 0.2140 0.4012 0.2650 0.029 Uiso 1 1 calc R U . A 5
C18 C 0.5433(9) 0.3105(4) 0.3429(5) 0.021(2) Uani 1 1 d . . . A 5
N2 N 0.5860(6) 0.3323(3) 0.2686(5) 0.0238(19) Uani 1 1 d . U . A 5
C22 C 0.6607(10) 0.3005(4) 0.2180(6) 0.038(3) Uani 1 1 d . . . A 5
H22 H 0.6894 0.3160 0.1668 0.045 Uiso 1 1 calc R U . A 5
C21 C 0.6985(11) 0.2466(5) 0.2358(6) 0.044(4) Uani 1 1 d . . . A 5
H21 H 0.7483 0.2247 0.1971 0.052 Uiso 1 1 calc R U . A 5
C20 C 0.6614(11) 0.2254(5) 0.3120(6) 0.041(3) Uani 1 1 d . . . A 5
H20 H 0.6906 0.1891 0.3281 0.049 Uiso 1 1 calc R U . A 5
C19 C 0.5826(9) 0.2567(4) 0.3639(6) 0.030(2) Uani 1 1 d . . . A 5
H19 H 0.5541 0.2415 0.4153 0.036 Uiso 1 1 calc R U . A 5
C12 C 0.4628(9) 0.3486(4) 0.3938(5) 0.019(2) Uani 1 1 d . . . A 5
C17 C 0.3996(9) 0.3321(4) 0.4682(6) 0.026(2) Uani 1 1 d . . . A 5
H17 H 0.4095 0.2948 0.4871 0.032 Uiso 1 1 calc R U . A 5
C16 C 0.3239(9) 0.3693(4) 0.5135(6) 0.027(3) Uani 1 1 d . . . A 5
H16 H 0.2820 0.3580 0.5637 0.033 Uiso 1 1 calc R U . A 5
C15 C 0.3091(10) 0.4233(5) 0.4857(6) 0.025(3) Uani 1 1 d . . . A 5
H15 H 0.2576 0.4492 0.5175 0.030 Uiso 1 1 calc R U . A 5
C14 C 0.3682(9) 0.4403(4) 0.4122(6) 0.018(2) Uani 1 1 d . . . A 5
H14 H 0.3563 0.4778 0.3944 0.022 Uiso 1 1 calc R U . A 5
C29 C 0.7439(8) 0.5014(4) 0.3179(5) 0.016(2) Uani 1 1 d . . . A 5
N3 N 0.7280(7) 0.4457(3) 0.3127(4) 0.0190(18) Uani 1 1 d . . . A 5
C33 C 0.8328(8) 0.4112(4) 0.3348(5) 0.022(2) Uani 1 1 d . . . A 5
H33 H 0.8201 0.3720 0.3319 0.026 Uiso 1 1 calc R U . A 5
C32 C 0.9569(9) 0.4322(4) 0.3613(5) 0.029(2) Uani 1 1 d . . . A 5
H32 H 1.0294 0.4076 0.3765 0.035 Uiso 1 1 calc R U . A 5
C31 C 0.9748(9) 0.4885(4) 0.3657(6) 0.031(2) Uani 1 1 d . . . A 5
H31 H 1.0601 0.5036 0.3839 0.037 Uiso 1 1 calc R U . A 5
C30 C 0.8684(9) 0.5234(4) 0.3436(5) 0.025(2) Uani 1 1 d . . . A 5
H30 H 0.8804 0.5627 0.3459 0.030 Uiso 1 1 calc R U . A 5
C23 C 0.6240(8) 0.5333(4) 0.2899(5) 0.016(2) Uani 1 1 d . . . A 5
C28 C 0.6184(8) 0.5918(4) 0.2905(5) 0.019(2) Uani 1 1 d . . . A 5
H28 H 0.6952 0.6124 0.3102 0.022 Uiso 1 1 calc R U . A 5
C27 C 0.5036(6) 0.6200(3) 0.2629(9) 0.018(2) Uani 1 1 d . . . A 5
H27 H 0.5015 0.6596 0.2632 0.021 Uiso 1 1 calc R U . A 5
C26 C 0.3897(8) 0.5894(3) 0.2344(5) 0.018(2) Uani 1 1 d . . . A 5
C9 C 0.7253(17) 0.4225(6) -0.0242(9) 0.059(5) Uani 1 1 d . . . A 5
H9 H 0.7592 0.4207 -0.0792 0.071 Uiso 1 1 calc R U . A 5
C25 C 0.3959(7) 0.5317(3) 0.2339(4) 0.013(2) Uani 1 1 d . . . A 5
H25 H 0.3173 0.5115 0.2157 0.016 Uiso 1 1 calc R U . A 5
C34 C 0.2652(8) 0.6197(3) 0.1999(5) 0.015(2) Uani 1 1 d . . . A 5
C35 C 0.2318(8) 0.6132(4) 0.0983(5) 0.018(2) Uani 1 1 d . . . A 5
C36 C 0.3199(13) 0.5739(5) 0.0465(7) 0.026(3) Uani 1 1 d . . . A 5
H36A H 0.4121 0.5713 0.0707 0.039 Uiso 1 1 calc R U . A 5
H36B H 0.3268 0.5884 -0.0100 0.039 Uiso 1 1 calc R U . A 5
H36C H 0.2774 0.5369 0.0454 0.039 Uiso 1 1 calc R U . A 5
B1 B 0.1240(9) 0.5829(5) 0.1693(6) 0.019(2) Uani 1 1 d . . . A 5
H1A H 0.1133 0.5368 0.1780 0.023 Uiso 1 1 calc R U . A 5
B2 B 0.1169(7) 0.6296(3) 0.2525(13) 0.0190(19) Uani 1 1 d . U . A 5
H2 H 0.0997 0.6147 0.3172 0.023 Uiso 1 1 calc R U . A 5
B3 B 0.2272(10) 0.6860(4) 0.2305(5) 0.018(3) Uani 1 1 d . . . A 5
H3A H 0.2841 0.7085 0.2805 0.022 Uiso 1 1 calc R U . A 5
B4 B 0.3028(10) 0.6739(4) 0.1335(6) 0.019(2) Uani 1 1 d . . . A 5
H4A H 0.4103 0.6874 0.1186 0.023 Uiso 1 1 calc R U . A 5
B5 B 0.0488(10) 0.6940(4) 0.2170(6) 0.021(2) Uani 1 1 d . . . A 5
H5A H -0.0141 0.7219 0.2576 0.025 Uiso 1 1 calc R U . A 5
B6 B 0.1651(9) 0.7217(4) 0.1431(7) 0.027(3) Uani 1 1 d . . . A 5
H6A H 0.1793 0.7677 0.1349 0.033 Uiso 1 1 calc R U . A 5
B7 B -0.0166(10) 0.6291(4) 0.1777(6) 0.020(3) Uani 1 1 d . . . A 5
H7 H -0.1230 0.6140 0.1922 0.025 Uiso 1 1 calc R U . A 5
B8 B 0.1714(10) 0.6746(5) 0.0586(6) 0.023(3) Uani 1 1 d . . . A 5
H8A H 0.1905 0.6895 -0.0060 0.028 Uiso 1 1 calc R U . A 5
B9 B 0.0604(10) 0.6179(4) 0.0803(6) 0.022(3) Uani 1 1 d . . . A 5
H9A H 0.0062 0.5950 0.0296 0.027 Uiso 1 1 calc R U . A 5
B10 B 0.0124(10) 0.6858(5) 0.1099(7) 0.027(3) Uani 1 1 d . . . A 5
H10A H -0.0754 0.7081 0.0796 0.032 Uiso 1 1 calc R U . A 5
C37 C 0.946(3) 0.257(2) 0.050(2) 0.099(12) Uani 0.5 1 d D U P B -1
H37A H 0.9717 0.2869 0.0883 0.148 Uiso 0.5 1 calc R U P B -1
H37B H 1.0231 0.2490 0.0130 0.148 Uiso 0.5 1 calc R U P B -1
H37C H 0.9229 0.2233 0.0817 0.148 Uiso 0.5 1 calc R U P B -1
O1 O 0.6857(19) 0.2571(8) 0.0164(12) 0.097(6) Uani 0.5 1 d D U P B -1
C38 C 0.8223(19) 0.2749(12) -0.0001(18) 0.082(8) Uani 0.5 1 d D U P B -1
H38A H 0.8209 0.3162 0.0014 0.099 Uiso 0.5 1 calc R U P B -1
H38B H 0.8421 0.2643 -0.0580 0.099 Uiso 0.5 1 calc R U P B -1
C39 C 0.566(2) 0.2568(12) -0.0363(14) 0.070(7) Uani 0.5 1 d D U P B -1
H39A H 0.5812 0.2296 -0.0814 0.083 Uiso 0.5 1 calc R U P B -1
H39B H 0.5558 0.2941 -0.0616 0.083 Uiso 0.5 1 calc R U P B -1
C40 C 0.429(4) 0.242(2) 0.010(2) 0.118(15) Uani 0.5 1 d D U P B -1
H40A H 0.4285 0.2015 0.0221 0.177 Uiso 0.5 1 calc R U P B -1
H40B H 0.3506 0.2507 -0.0256 0.177 Uiso 0.5 1 calc R U P B -1
H40C H 0.4234 0.2628 0.0612 0.177 Uiso 0.5 1 calc R U P B -1

loop_
_atom_site_aniso_label
_atom_site_aniso_U_11
_atom_site_aniso_U_22
_atom_site_aniso_U_33
_atom_site_aniso_U_23
_atom_site_aniso_U_13
_atom_site_aniso_U_12
Ir1 0.01868(15) 0.01936(15) 0.01831(15) 0.0054(4) 0.0011(4) 0.00548(15)
C2 0.029(6) 0.015(5) 0.017(5) 0.002(4) -0.004(5) 0.008(5)
C13 0.009(5) 0.023(6) 0.022(6) 0.003(5) -0.005(5) -0.008(5)
C24 0.016(2) 0.016(2) 0.015(2) 0.0005(15) -0.0002(15) 0.0000(13)
C7 0.041(6) 0.019(5) 0.025(5) 0.005(5) 0.003(5) 0.020(5)
N1 0.027(4) 0.029(5) 0.016(4) 0.008(4) 0.006(4) 0.018(4)
C11 0.037(6) 0.045(7) 0.024(6) 0.016(5) 0.006(5) 0.024(5)
C10 0.033(7) 0.080(10) 0.030(7) 0.005(7) 0.006(6) 0.014(6)
C8 0.055(8) 0.056(9) 0.019(6) -0.004(6) -0.005(5) 0.022(7)
C1 0.034(7) 0.031(7) 0.021(6) -0.005(6) -0.005(6) 0.019(6)
C6 0.041(8) 0.049(9) 0.023(7) -0.006(7) -0.011(6) 0.017(7)
C5 0.049(8) 0.049(8) 0.047(8) -0.008(7) -0.026(6) 0.010(6)
C4 0.023(6) 0.028(6) 0.055(8) 0.000(6) -0.013(6) -0.003(5)
C3 0.025(5) 0.026(6) 0.022(5) 0.002(4) 0.002(4) -0.001(4)
C18 0.028(5) 0.016(5) 0.019(5) 0.004(4) -0.008(5) 0.001(5)
N2 0.024(2) 0.024(2) 0.023(2) 0.0003(14) -0.0005(14) 0.0017(13)
C22 0.050(7) 0.035(7) 0.028(6) 0.004(5) 0.015(5) 0.020(5)
C21 0.072(7) 0.030(6) 0.029(11) -0.008(6) -0.003(6) 0.027(5)
C20 0.068(9) 0.020(7) 0.035(8) 0.003(6) -0.015(7) 0.014(6)
C19 0.043(7) 0.019(6) 0.028(6) 0.008(5) -0.004(5) 0.000(5)
C12 0.017(5) 0.022(5) 0.018(5) 0.003(4) -0.008(4) -0.008(4)
C17 0.026(5) 0.027(6) 0.026(6) 0.016(5) -0.008(5) -0.010(5)
C16 0.028(6) 0.036(7) 0.019(6) 0.014(5) 0.002(5) -0.004(5)
C15 0.016(5) 0.034(7) 0.024(6) -0.010(6) 0.007(5) 0.003(5)
C14 0.014(5) 0.021(5) 0.019(6) 0.005(5) -0.001(4) 0.008(5)
C29 0.016(5) 0.024(5) 0.008(4) 0.004(4) 0.004(4) -0.001(4)
N3 0.011(4) 0.032(5) 0.014(4) 0.010(4) 0.002(3) 0.008(4)
C33 0.024(5) 0.025(6) 0.017(5) 0.008(5) 0.000(4) 0.008(4)
C32 0.016(5) 0.047(7) 0.024(5) 0.014(5) 0.003(5) 0.017(6)
C31 0.013(5) 0.052(7) 0.027(6) 0.003(5) -0.011(4) -0.001(5)
C30 0.021(5) 0.031(6) 0.023(5) 0.008(5) 0.000(4) 0.003(5)
C23 0.013(4) 0.023(5) 0.012(4) 0.006(4) 0.005(4) 0.004(4)
C28 0.010(4) 0.030(6) 0.017(4) 0.006(4) 0.004(4) -0.005(4)
C27 0.016(4) 0.016(4) 0.021(6) 0.005(6) 0.003(6) 0.000(3)
C26 0.010(4) 0.028(5) 0.014(7) 0.006(4) 0.002(4) 0.002(4)
C9 0.081(13) 0.056(10) 0.039(10) 0.029(8) 0.036(9) 0.038(9)
C25 0.012(4) 0.016(4) 0.012(6) 0.007(4) 0.004(4) -0.002(3)
C34 0.018(5) 0.019(5) 0.009(5) 0.003(4) -0.001(4) -0.004(4)
C35 0.014(5) 0.025(5) 0.014(5) 0.002(4) 0.004(4) 0.000(4)
C36 0.030(7) 0.033(8) 0.015(6) -0.001(5) -0.003(5) 0.006(6)
B1 0.016(5) 0.021(6) 0.021(6) 0.009(6) 0.000(5) 0.002(5)
B2 0.014(4) 0.020(4) 0.022(5) 0.001(9) 0.005(8) 0.003(4)
B3 0.029(6) 0.011(5) 0.014(7) 0.000(4) 0.001(4) 0.003(4)
B4 0.015(5) 0.015(6) 0.027(6) 0.011(5) 0.002(5) -0.002(5)
B5 0.018(5) 0.023(6) 0.023(5) 0.007(5) 0.002(5) 0.004(5)
B6 0.022(6) 0.016(6) 0.044(8) 0.013(6) 0.001(5) 0.008(5)
B7 0.011(5) 0.029(6) 0.022(6) 0.006(5) -0.002(5) 0.002(5)
B8 0.021(6) 0.031(7) 0.018(6) 0.006(5) 0.006(5) 0.009(5)
B9 0.018(6) 0.027(6) 0.022(6) -0.005(5) -0.004(5) 0.005(5)
B10 0.020(6) 0.035(7) 0.026(6) 0.012(6) 0.008(5) 0.010(5)
C37 0.11(2) 0.10(3) 0.09(3) 0.03(2) -0.039(19) -0.06(2)
O1 0.138(14) 0.063(12) 0.091(13) 0.008(11) 0.028(11) -0.004(12)
C38 0.039(13) 0.093(18) 0.115(18) 0.083(15) 0.046(12) 0.019(13)
C39 0.095(17) 0.061(15) 0.053(15) 0.010(14) -0.013(12) -0.002(15)
C40 0.14(2) 0.09(2) 0.12(3) -0.01(2) 0.006(19) 0.02(2)

loop_
_atom_type_symbol
_atom_type_description
_atom_type_scat_dispersion_real
_atom_type_scat_dispersion_imag
_atom_type_scat_source
C C 0.0033 0.0016 'International Tables Vol C Tables 4.2.6.8 and 6.1.1.4'
N N 0.0061 0.0033 'International Tables Vol C Tables 4.2.6.8 and 6.1.1.4'
B B 0.0013 0.0007 'International Tables Vol C Tables 4.2.6.8 and 6.1.1.4'
Ir Ir -1.4442 7.9887 'International Tables Vol C Tables 4.2.6.8 and 6.1.1.4'
H H 0.0000 0.0000 'International Tables Vol C Tables 4.2.6.8 and 6.1.1.4'
O O 0.0106 0.0060 'International Tables Vol C Tables 4.2.6.8 and 6.1.1.4'

loop_
_geom_angle_atom_site_label_1
_geom_angle_atom_site_label_2
_geom_angle_atom_site_label_3
_geom_angle
C24 Ir1 C2 93.8(4)
C24 Ir1 C13 95.3(5)
C2 Ir1 C13 95.1(4)
C24 Ir1 N1 91.1(5)
C2 Ir1 N1 79.3(3)
C13 Ir1 N1 171.7(3)
C24 Ir1 N2 171.5(5)
C2 Ir1 N2 93.3(3)
C13 Ir1 N2 79.5(3)
N1 Ir1 N2 94.7(3)
C24 Ir1 N3 79.3(3)
C2 Ir1 N3 169.3(3)
C13 Ir1 N3 93.7(3)
N1 Ir1 N3 92.6(3)
N2 Ir1 N3 94.2(3)
C3 C2 C1 115.4(9)
C3 C2 Ir1 129.1(7)
C1 C2 Ir1 115.4(8)
C12 C13 C14 116.7(9)
C12 C13 Ir1 115.3(7)
C14 C13 Ir1 128.0(7)
C25 C24 C23 116.4(7)
C25 C24 Ir1 128.4(6)
C23 C24 Ir1 115.2(5)
N1 C7 C8 120.4(10)
N1 C7 C1 113.0(8)
C8 C7 C1 126.6(10)
C11 N1 C7 118.8(8)
C11 N1 Ir1 126.1(6)
C7 N1 Ir1 114.9(6)
N1 C11 C10 123.6(10)
N1 C11 H11 118.2
C10 C11 H11 118.2
C9 C10 C11 116.6(11)
C9 C10 H10 121.7
C11 C10 H10 121.7
C9 C8 C7 117.8(12)
C9 C8 H8 121.1
C7 C8 H8 121.1
C2 C1 C6 123.2(11)
C2 C1 C7 117.1(10)
C6 C1 C7 119.7(10)
C5 C6 C1 118.9(11)
C5 C6 H6 120.5
C1 C6 H6 120.5
C6 C5 C4 119.9(10)
C6 C5 H5 120.0
C4 C5 H5 120.0
C5 C4 C3 120.3(10)
C5 C4 H4 119.9
C3 C4 H4 119.9
C4 C3 C2 122.2(9)
C4 C3 H3 118.9
C2 C3 H3 118.9
N2 C18 C19 119.0(8)
N2 C18 C12 114.7(7)
C19 C18 C12 126.3(8)
C22 N2 C18 118.9(7)
C22 N2 Ir1 127.0(6)
C18 N2 Ir1 113.7(6)
N2 C22 C21 123.7(9)
N2 C22 H22 118.1
C21 C22 H22 118.1
C22 C21 C20 117.6(10)
C22 C21 H21 121.2
C20 C21 H21 121.2
C19 C20 C21 119.6(10)
C19 C20 H20 120.2
C21 C20 H20 120.2
C20 C19 C18 121.1(9)
C20 C19 H19 119.5
C18 C19 H19 119.5
C13 C12 C17 120.7(9)
C13 C12 C18 116.4(8)
C17 C12 C18 122.8(8)
C16 C17 C12 120.6(9)
C16 C17 H17 119.7
C12 C17 H17 119.7
C17 C16 C15 119.6(9)
C17 C16 H16 120.2
C15 C16 H16 120.2
C16 C15 C14 121.0(10)
C16 C15 H15 119.5
C14 C15 H15 119.5
C15 C14 C13 121.3(10)
C15 C14 H14 119.3
C13 C14 H14 119.3
N3 C29 C30 119.8(8)
N3 C29 C23 114.1(8)
C30 C29 C23 126.0(8)
C29 N3 C33 120.1(8)
C29 N3 Ir1 114.9(6)
C33 N3 Ir1 124.6(6)
N3 C33 C32 121.1(9)
N3 C33 H33 119.5
C32 C33 H33 119.5
C31 C32 C33 119.4(9)
C31 C32 H32 120.3
C33 C32 H32 120.3
C32 C31 C30 119.4(9)
C32 C31 H31 120.3
C30 C31 H31 120.3
C31 C30 C29 120.2(9)
C31 C30 H30 119.9
C29 C30 H30 119.9
C28 C23 C24 120.4(7)
C28 C23 C29 123.4(8)
C24 C23 C29 116.2(7)
C27 C28 C23 121.3(8)
C27 C28 H28 119.3
C23 C28 H28 119.3
C28 C27 C26 119.1(7)
C28 C27 H27 120.4
C26 C27 H27 120.4
C25 C26 C27 119.3(7)
C25 C26 C34 120.8(7)
C27 C26 C34 119.8(7)
C10 C9 C8 122.7(13)
C10 C9 H9 118.6
C8 C9 H9 118.6
C26 C25 C24 123.4(7)
C26 C25 H25 118.3
C24 C25 H25 118.3
C26 C34 C35 117.9(6)
C26 C34 B2 124.2(8)
C35 C34 B2 109.9(8)
C26 C34 B1 119.9(7)
C35 C34 B1 60.8(5)
B2 C34 B1 62.2(6)
C26 C34 B3 120.9(7)
C35 C34 B3 109.2(6)
B2 C34 B3 62.5(5)
B1 C34 B3 113.1(7)
C26 C34 B4 114.9(7)
C35 C34 B4 60.1(5)
B2 C34 B4 112.9(7)
B1 C34 B4 112.2(7)
B3 C34 B4 61.7(5)
C36 C35 C34 119.2(7)
C36 C35 B9 119.9(8)
C34 C35 B9 110.6(6)
C36 C35 B8 121.2(8)
C34 C35 B8 110.6(7)
B9 C35 B8 62.6(5)
C36 C35 B4 118.9(8)
C34 C35 B4 61.1(5)
B9 C35 B4 113.4(7)
B8 C35 B4 62.0(6)
C36 C35 B1 116.8(8)
C34 C35 B1 60.2(5)
B9 C35 B1 62.9(5)
B8 C35 B1 114.0(7)
B4 C35 B1 112.6(7)
C35 C36 H36A 109.5
C35 C36 H36B 109.5
H36A C36 H36B 109.5
C35 C36 H36C 109.5
H36A C36 H36C 109.5
H36B C36 H36C 109.5
C34 B1 C35 59.0(5)
C34 B1 B2 58.4(5)
C35 B1 B2 105.5(8)
C34 B1 B7 105.9(8)
C35 B1 B7 105.0(7)
B2 B1 B7 60.6(6)
C34 B1 B9 105.7(7)
C35 B1 B9 58.0(5)
B2 B1 B9 107.8(8)
B7 B1 B9 59.8(5)
C34 B1 H1A 123.4
C35 B1 H1A 124.0
B2 B1 H1A 122.0
B7 B1 H1A 122.6
B9 B1 H1A 122.4
C34 B2 B1 59.3(7)
C34 B2 B3 59.2(5)
B1 B2 B3 108.1(10)
C34 B2 B7 106.2(12)
B1 B2 B7 60.0(7)
B3 B2 B7 108.2(10)
C34 B2 B5 106.1(9)
B1 B2 B5 108.8(11)
B3 B2 B5 59.6(5)
B7 B2 B5 60.8(6)
C34 B2 H2 123.6
B1 B2 H2 121.3
B3 B2 H2 121.8
B7 B2 H2 121.8
B5 B2 H2 121.7
C34 B3 B5 106.3(7)
C34 B3 B4 59.8(5)
B5 B3 B4 108.6(7)
C34 B3 B6 107.2(7)
B5 B3 B6 60.6(5)
B4 B3 B6 60.4(5)
C34 B3 B2 58.4(6)
B5 B3 B2 60.6(5)
B4 B3 B2 108.0(8)
B6 B3 B2 109.1(8)
C34 B3 H3A 123.5
B5 B3 H3A 121.6
B4 B3 H3A 121.3
B6 B3 H3A 121.1
B2 B3 H3A 121.6
C35 B4 C34 58.8(5)
C35 B4 B3 105.7(7)
C34 B4 B3 58.6(5)
C35 B4 B8 59.1(6)
C34 B4 B8 106.5(7)
B3 B4 B8 108.1(7)
C35 B4 B6 106.1(7)
C34 B4 B6 105.8(7)
B3 B4 B6 59.9(6)
B8 B4 B6 60.4(6)
C35 B4 H4A 123.4
C34 B4 H4A 123.4
B3 B4 H4A 122.4
B8 B4 H4A 121.6
B6 B4 H4A 122.4
B3 B5 B6 59.8(5)
B3 B5 B2 59.8(5)
B6 B5 B2 107.8(8)
B3 B5 B10 107.7(7)
B6 B5 B10 60.8(6)
B2 B5 B10 107.0(9)
B3 B5 B7 107.3(7)
B6 B5 B7 108.1(7)
B2 B5 B7 59.6(6)
B10 B5 B7 59.3(6)
B3 B5 H5A 122.1
B6 B5 H5A 121.3
B2 B5 H5A 122.2
B10 B5 H5A 122.0
B7 B5 H5A 122.2
B3 B6 B5 59.6(6)
B3 B6 B4 59.7(5)
B5 B6 B4 107.3(7)
B3 B6 B8 107.3(7)
B5 B6 B8 107.7(7)
B4 B6 B8 59.6(6)
B3 B6 B10 106.8(7)
B5 B6 B10 59.8(5)
B4 B6 B10 106.7(8)
B8 B6 B10 59.5(6)
B3 B6 H6A 122.3
B5 B6 H6A 121.9
B4 B6 H6A 122.3
B8 B6 H6A 122.0
B10 B6 H6A 122.5
B9 B7 B1 60.5(5)
B9 B7 B10 59.7(6)
B1 B7 B10 108.1(7)
B9 B7 B2 107.5(8)
B1 B7 B2 59.4(6)
B10 B7 B2 107.5(7)
B9 B7 B5 107.3(7)
B1 B7 B5 107.3(7)
B10 B7 B5 59.9(6)
B2 B7 B5 59.6(5)
B9 B7 H7 121.9
B1 B7 H7 121.7
B10 B7 H7 121.8
B2 B7 H7 122.3
B5 B7 H7 122.2
C35 B8 B4 58.9(5)
C35 B8 B9 58.2(5)
B4 B8 B9 107.3(7)
C35 B8 B10 104.6(7)
B4 B8 B10 108.1(7)
B9 B8 B10 59.5(6)
C35 B8 B6 105.6(7)
B4 B8 B6 60.0(6)
B9 B8 B6 108.3(7)
B10 B8 B6 60.8(6)
C35 B8 H8A 124.6
B4 B8 H8A 121.7
B9 B8 H8A 122.1
B10 B8 H8A 122.3
B6 B8 H8A 121.5
C35 B9 B10 106.0(7)
C35 B9 B8 59.2(5)
B10 B9 B8 60.3(6)
C35 B9 B7 105.9(7)
B10 B9 B7 60.2(6)
B8 B9 B7 108.6(7)
C35 B9 B1 59.2(5)
B10 B9 B1 108.0(8)
B8 B9 B1 108.2(7)
B7 B9 B1 59.7(5)
C35 B9 H9A 123.7
B10 B9 H9A 122.0
B8 B9 H9A 121.2
B7 B9 H9A 122.0
B1 B9 H9A 121.7
B9 B10 B7 60.0(6)
B9 B10 B8 60.1(6)
B7 B10 B8 108.3(7)
B9 B10 B5 108.4(8)
B7 B10 B5 60.8(6)
B8 B10 B5 107.5(7)
B9 B10 B6 107.8(7)
B7 B10 B6 108.3(7)
B8 B10 B6 59.6(6)
B5 B10 B6 59.5(6)
B9 B10 H10A 121.6
B7 B10 H10A 121.2
B8 B10 H10A 122.0
B5 B10 H10A 121.7
B6 B10 H10A 122.1
C38 C37 H37A 109.5
C38 C37 H37B 109.5
H37A C37 H37B 109.5
C38 C37 H37C 109.5
H37A C37 H37C 109.5
H37B C37 H37C 109.5
C38 O1 C39 130(2)
O1 C38 C37 124(2)
O1 C38 H38A 106.4
C37 C38 H38A 106.4
O1 C38 H38B 106.4
C37 C38 H38B 106.4
H38A C38 H38B 106.5
O1 C39 C40 114(2)
O1 C39 H39A 108.8
C40 C39 H39A 108.8
O1 C39 H39B 108.8
C40 C39 H39B 108.8
H39A C39 H39B 107.7
C39 C40 H40A 109.5
C39 C40 H40B 109.5
H40A C40 H40B 109.5
C39 C40 H40C 109.5
H40A C40 H40C 109.5
H40B C40 H40C 109.5

loop_
_geom_bond_atom_site_label_1
_geom_bond_atom_site_label_2
_geom_bond_distance
Ir1 C24 2.001(6)
Ir1 C2 2.014(9)
Ir1 C13 2.024(10)
Ir1 N1 2.127(7)
Ir1 N2 2.136(6)
Ir1 N3 2.138(7)
C2 C3 1.401(12)
C2 C1 1.392(13)
C13 C12 1.410(12)
C13 C14 1.412(13)
C24 C25 1.391(9)
C24 C23 1.426(11)
C7 N1 1.366(11)
C7 C8 1.399(13)
C7 C1 1.474(14)
N1 C11 1.347(11)
C11 C10 1.383(13)
C11 H11 0.9500
C10 C9 1.359(17)
C10 H10 0.9500
C8 C9 1.381(17)
C8 H8 0.9500
C1 C6 1.407(15)
C6 C5 1.371(14)
C6 H6 0.9500
C5 C4 1.379(13)
C5 H5 0.9500
C4 C3 1.389(12)
C4 H4 0.9500
C3 H3 0.9500
C18 N2 1.376(11)
C18 C19 1.386(12)
C18 C12 1.458(12)
N2 C22 1.334(10)
C22 C21 1.374(13)
C22 H22 0.9500
C21 C20 1.383(15)
C21 H21 0.9500
C20 C19 1.363(13)
C20 H20 0.9500
C19 H19 0.9500
C12 C17 1.408(11)
C17 C16 1.369(12)
C17 H17 0.9500
C16 C15 1.377(13)
C16 H16 0.9500
C15 C14 1.383(13)
C15 H15 0.9500
C14 H14 0.9500
C29 N3 1.346(11)
C29 C30 1.383(11)
C29 C23 1.466(11)
N3 C33 1.361(10)
C33 C32 1.374(11)
C33 H33 0.9500
C32 C31 1.365(13)
C32 H32 0.9500
C31 C30 1.378(12)
C31 H31 0.9500
C30 H30 0.9500
C23 C28 1.403(11)
C28 C27 1.378(10)
C28 H28 0.9500
C27 C26 1.407(10)
C27 H27 0.9500
C26 C25 1.385(10)
C26 C34 1.518(10)
C9 H9 0.9500
C25 H25 0.9500
C34 C35 1.685(11)
C34 B2 1.689(14)
C34 B1 1.706(12)
C34 B3 1.704(12)
C34 B4 1.725(12)
C35 C36 1.524(13)
C35 B9 1.694(12)
C35 B8 1.712(13)
C35 B4 1.709(12)
C35 B1 1.716(12)
C36 H36A 0.9800
C36 H36B 0.9800
C36 H36C 0.9800
B1 B2 1.754(19)
B1 B7 1.765(14)
B1 B9 1.778(14)
B1 H1A 1.1200
B2 B3 1.760(13)
B2 B7 1.775(17)
B2 B5 1.775(14)
B2 H2 1.1200
B3 B5 1.757(13)
B3 B4 1.757(13)
B3 B6 1.760(13)
B3 H3A 1.1200
B4 B8 1.761(14)
B4 B6 1.769(13)
B4 H4A 1.1200
B5 B6 1.774(14)
B5 B10 1.780(14)
B5 B7 1.797(14)
B5 H5A 1.1200
B6 B8 1.775(15)
B6 B10 1.797(14)
B6 H6A 1.1200
B7 B9 1.766(14)
B7 B10 1.769(14)
B7 H7 1.1200
B8 B9 1.771(15)
B8 B10 1.774(13)
B8 H8A 1.1200
B9 B10 1.760(15)
B9 H9A 1.1200
B10 H10A 1.1200
C37 C38 1.51(2)
C37 H37A 0.9800
C37 H37B 0.9800
C37 H37C 0.9800
O1 C38 1.420(13)
O1 C39 1.441(13)
C38 H38A 0.9900
C38 H38B 0.9900
C39 C40 1.57(3)
C39 H39A 0.9900
C39 H39B 0.9900
C40 H40A 0.9800
C40 H40B 0.9800
C40 H40C 0.9800
